data_4031161
loop_
_publ_author_name
'Song, Lina'
'Tian, Xianhai'
'Lv, Zhigang'
'Li, Ertong'
'Wu, Jie'
'Liu, Yangxue'
'Yu, Wenquan'
'Chang, Junbiao'

_publ_section_title
;
 I2/KI-Mediated Oxidative N-N Bond Formation for the Synthesis of
 1,5-Fused 1,2,4-Triazoles from N-Aryl Amidines.
;
_journal_issue 14
_journal_name_full 'The Journal of organic chemistry'
_journal_page_first 7219
_journal_page_last 7225
_journal_paper_doi 10.1021/acs.joc.5b01183
_journal_volume 80
_journal_year 2015
_chemical_formula_sum 'C12 H8 I N3'
_chemical_formula_weight 321.11
_chemical_name_systematic
; 
 ? 
;
_space_group_IT_number 14
_symmetry_cell_setting monoclinic
_symmetry_space_group_name_Hall '-P 2yn'
_symmetry_space_group_name_H-M 'P 1 21/n 1'
_atom_sites_solution_hydrogens geom
_atom_sites_solution_primary direct
_atom_sites_solution_secondary difmap
_audit_creation_method SHELXL-97
_cell_angle_alpha 90.00
_cell_angle_beta 92.65(3)
_cell_angle_gamma 90.00
_cell_formula_units_Z 4
_cell_length_a 5.7556(12)
_cell_length_b 9.6236(19)
_cell_length_c 20.198(4)
_cell_measurement_reflns_used 2811
_cell_measurement_temperature 293(2)
_cell_measurement_theta_max 27.8804
_cell_measurement_theta_min 2.0187
_cell_volume 1117.6(4)
_computing_cell_refinement 'CrystalClear (Rigaku/MSC Inc., 2006)'
_computing_data_collection 'CrystalClear (Rigaku/MSC Inc., 2006)'
_computing_data_reduction 'CrystalClear (Rigaku/MSC Inc., 2006)'
_computing_molecular_graphics 'Bruker SHELXTL'
_computing_publication_material 'Bruker SHELXTL'
_computing_structure_refinement 'SHELXL-97 (Sheldrick, 1997)'
_computing_structure_solution 'SHELXS-97 (Sheldrick, 1990)'
_diffrn_ambient_temperature 293(2)
_diffrn_detector_area_resol_mean 28.5714
_diffrn_measured_fraction_theta_full 0.960
_diffrn_measured_fraction_theta_max 0.960
_diffrn_measurement_device_type Saturn724
_diffrn_radiation_monochromator graphite
_diffrn_radiation_source 'fine-focus sealed tube'
_diffrn_radiation_type MoK\a
_diffrn_radiation_wavelength 0.71073
_diffrn_reflns_av_R_equivalents 0.0426
_diffrn_reflns_av_sigmaI/netI 0.0415
_diffrn_reflns_limit_h_max 7
_diffrn_reflns_limit_h_min -7
_diffrn_reflns_limit_k_max 12
_diffrn_reflns_limit_k_min -8
_diffrn_reflns_limit_l_max 26
_diffrn_reflns_limit_l_min -26
_diffrn_reflns_number 8752
_diffrn_reflns_theta_full 27.91
_diffrn_reflns_theta_max 27.91
_diffrn_reflns_theta_min 2.34
_diffrn_standards_number 2712
_exptl_absorpt_coefficient_mu 2.839
_exptl_absorpt_correction_T_max 0.6006
_exptl_absorpt_correction_T_min 0.5371
_exptl_absorpt_correction_type multi-scan
_exptl_crystal_colour Colorless
_exptl_crystal_density_diffrn 1.909
_exptl_crystal_density_method 'not measured'
_exptl_crystal_description block
_exptl_crystal_F_000 616
_exptl_crystal_size_max 0.25
_exptl_crystal_size_mid 0.22
_exptl_crystal_size_min 0.20
_refine_diff_density_max 2.536
_refine_diff_density_min -1.002
_refine_diff_density_rms 0.139
_refine_ls_extinction_method none
_refine_ls_goodness_of_fit_ref 1.255
_refine_ls_hydrogen_treatment constr
_refine_ls_matrix_type full
_refine_ls_number_parameters 145
_refine_ls_number_reflns 2572
_refine_ls_number_restraints 0
_refine_ls_restrained_S_all 1.255
_refine_ls_R_factor_all 0.0877
_refine_ls_R_factor_gt 0.0714
_refine_ls_shift/su_max 0.001
_refine_ls_shift/su_mean 0.000
_refine_ls_structure_factor_coef Fsqd
_refine_ls_weighting_details 'calc w=1/[\s^2^(Fo^2^)+(0.1000P)^2^+0.7841P] where P=(Fo^2^+2Fc^2^)/3'
_refine_ls_weighting_scheme calc
_refine_ls_wR_factor_gt 0.1941
_refine_ls_wR_factor_ref 0.2074
_reflns_number_gt 2108
_reflns_number_total 2572
_reflns_threshold_expression >2sigma(I)
_cod_data_source_file jo5b01183_si_002.cif
_cod_data_source_block 1a'
_cod_depositor_comments
;
The following automatic conversions were performed:

'_symmetry_cell_setting' value 'Monoclinic' changed to 'monoclinic'
according to
/usr/data/users/saulius/crontab/automatic-downloads/rss-feeds/ACS/lib/dictionaries/cif_core.dic
dictionary named 'cif_core.dic' version 2.4.2 from 2011-04-26.

'_exptl_absorpt_correction_type' value 'Multi-scan' changed to
'multi-scan' according to
/usr/data/users/saulius/crontab/automatic-downloads/rss-feeds/ACS/lib/dictionaries/cif_core.dic
dictionary named 'cif_core.dic' version 2.4.2 from 2011-04-26.

Automatic conversion script
Id: cif_fix_values 3271 2015-04-21 07:52:19Z andrius 

 Adding full bibliography for 4031161--4031162.cif.
;
_cod_original_cell_volume 1117.5(4)
_cod_original_sg_symbol_H-M 'P2(1)/n  '
_cod_database_code 4031161

loop_
_symmetry_equiv_pos_as_xyz
'x, y, z'
'-x+1/2, y+1/2, -z+1/2'
'-x, -y, -z'
'x-1/2, -y-1/2, z-1/2'

loop_
_atom_site_label
_atom_site_type_symbol
_atom_site_fract_x
_atom_site_fract_y
_atom_site_fract_z
_atom_site_U_iso_or_equiv
_atom_site_adp_type
_atom_site_occupancy
_atom_site_symmetry_multiplicity
_atom_site_calc_flag
_atom_site_refinement_flags
I1 I -0.23537(11) 0.47352(6) 1.10311(3) 0.0576(3) Uani 1 1 d .
N1 N -0.0445(10) 0.1901(6) 0.9522(3) 0.0381(12) Uani 1 1 d .
N2 N -0.1112(10) 0.1388(6) 0.8918(3) 0.0408(13) Uani 1 1 d .
N3 N 0.2336(10) 0.0432(7) 0.9274(3) 0.0417(14) Uani 1 1 d .
C1 C 0.2641(13) 0.1736(9) 1.0347(4) 0.0472(17) Uani 1 1 d .
H1 H 0.4042 0.1353 1.0506 0.057 Uiso 1 1 calc R
C2 C 0.1549(14) 0.2694(9) 1.0714(4) 0.0518(19) Uani 1 1 d .
H2 H 0.2195 0.2977 1.1122 0.062 Uiso 1 1 calc R
C3 C -0.0634(14) 0.3270(8) 1.0460(4) 0.0454(17) Uani 1 1 d .
C4 C -0.1606(13) 0.2865(8) 0.9875(3) 0.0435(16) Uani 1 1 d .
H4 H -0.3020 0.3229 0.9715 0.052 Uiso 1 1 calc R
C5 C 0.1674(11) 0.1322(8) 0.9733(4) 0.0407(15) Uani 1 1 d .
C6 C 0.0619(12) 0.0513(8) 0.8800(4) 0.0398(15) Uani 1 1 d .
C7 C 0.0609(12) -0.0363(7) 0.8190(4) 0.0380(15) Uani 1 1 d .
C8 C -0.1378(15) -0.0372(8) 0.7761(4) 0.0494(19) Uani 1 1 d .
H8 H -0.2647 0.0192 0.7842 0.059 Uiso 1 1 calc R
C9 C -0.1404(13) -0.1247(10) 0.7212(4) 0.054(2) Uani 1 1 d .
H9 H -0.2692 -0.1253 0.6917 0.065 Uiso 1 1 calc R
C10 C 0.0473(15) -0.2113(9) 0.7100(4) 0.053(2) Uani 1 1 d .
H10 H 0.0411 -0.2727 0.6743 0.063 Uiso 1 1 calc R
C11 C 0.2418(14) -0.2055(9) 0.7519(4) 0.054(2) Uani 1 1 d .
H11 H 0.3711 -0.2594 0.7434 0.065 Uiso 1 1 calc R
C12 C 0.2456(13) -0.1199(9) 0.8066(4) 0.0507(19) Uani 1 1 d .
H12 H 0.3761 -0.1190 0.8355 0.061 Uiso 1 1 calc R

loop_
_atom_site_aniso_label
_atom_site_aniso_U_11
_atom_site_aniso_U_22
_atom_site_aniso_U_33
_atom_site_aniso_U_23
_atom_site_aniso_U_13
_atom_site_aniso_U_12
I1 0.0708(5) 0.0481(4) 0.0547(4) -0.0064(2) 0.0127(3) -0.0015(3)
N1 0.039(3) 0.034(3) 0.041(3) 0.006(2) 0.001(2) 0.001(2)
N2 0.041(3) 0.040(3) 0.042(3) 0.002(2) -0.003(2) 0.004(3)
N3 0.036(3) 0.049(4) 0.039(3) 0.005(3) -0.002(3) -0.001(3)
C1 0.045(4) 0.052(4) 0.044(4) 0.001(3) -0.005(3) 0.002(3)
C2 0.054(4) 0.052(5) 0.049(4) -0.004(4) -0.003(4) -0.009(4)
C3 0.055(4) 0.037(4) 0.045(4) -0.002(3) 0.013(3) -0.002(3)
C4 0.048(4) 0.043(4) 0.040(4) -0.002(3) 0.001(3) 0.005(3)
C5 0.035(3) 0.040(4) 0.047(4) 0.009(3) -0.001(3) -0.001(3)
C6 0.035(3) 0.047(4) 0.037(4) 0.005(3) -0.001(3) -0.006(3)
C7 0.038(3) 0.040(4) 0.036(3) 0.004(3) 0.003(3) 0.000(3)
C8 0.047(4) 0.048(4) 0.052(5) -0.003(3) -0.009(4) -0.001(3)
C9 0.043(4) 0.064(5) 0.053(4) -0.004(4) -0.009(3) -0.008(4)
C10 0.067(5) 0.048(4) 0.044(4) -0.008(3) 0.006(4) -0.017(4)
C11 0.054(5) 0.056(5) 0.051(5) -0.007(4) 0.004(4) 0.013(4)
C12 0.046(4) 0.057(5) 0.050(4) 0.000(4) 0.001(3) 0.005(4)

loop_
_atom_type_symbol
_atom_type_description
_atom_type_scat_dispersion_real
_atom_type_scat_dispersion_imag
_atom_type_scat_source
C C 0.0033 0.0016 'International Tables Vol C Tables 4.2.6.8 and 6.1.1.4'
H H 0.0000 0.0000 'International Tables Vol C Tables 4.2.6.8 and 6.1.1.4'
N N 0.0061 0.0033 'International Tables Vol C Tables 4.2.6.8 and 6.1.1.4'
I I -0.4742 1.8119 'International Tables Vol C Tables 4.2.6.8 and 6.1.1.4'

loop_
_geom_angle_atom_site_label_1
_geom_angle_atom_site_label_2
_geom_angle_atom_site_label_3
_geom_angle
N2 N1 C4 126.4(6)
N2 N1 C5 109.8(6)
C4 N1 C5 123.8(6)
C6 N2 N1 102.0(5)
C5 N3 C6 103.5(6)
C2 C1 C5 120.3(7)
C2 C1 H1 119.8
C5 C1 H1 119.8
C1 C2 C3 119.0(7)
C1 C2 H2 120.5
C3 C2 H2 120.5
C4 C3 C2 121.4(7)
C4 C3 I1 119.4(6)
C2 C3 I1 119.1(6)
C3 C4 N1 117.6(7)
C3 C4 H4 121.2
N1 C4 H4 121.2
N3 C5 N1 108.7(6)
N3 C5 C1 133.5(7)
N1 C5 C1 117.8(7)
N2 C6 N3 116.0(7)
N2 C6 C7 122.0(6)
N3 C6 C7 122.0(7)
C12 C7 C8 120.2(7)
C12 C7 C6 120.7(7)
C8 C7 C6 119.0(7)
C9 C8 C7 118.3(8)
C9 C8 H8 120.8
C7 C8 H8 120.8
C10 C9 C8 120.9(7)
C10 C9 H9 119.6
C8 C9 H9 119.6
C11 C10 C9 119.4(7)
C11 C10 H10 120.3
C9 C10 H10 120.3
C10 C11 C12 120.1(8)
C10 C11 H11 119.9
C12 C11 H11 119.9
C7 C12 C11 121.1(7)
C7 C12 H12 119.5
C11 C12 H12 119.5

loop_
_geom_bond_atom_site_label_1
_geom_bond_atom_site_label_2
_geom_bond_distance
I1 C3 2.099(7)
N1 N2 1.355(8)
N1 C4 1.364(9)
N1 C5 1.389(8)
N2 C6 1.334(9)
N3 C5 1.331(10)
N3 C6 1.347(9)
C1 C2 1.356(11)
C1 C5 1.394(10)
C1 H1 0.9300
C2 C3 1.446(12)
C2 H2 0.9300
C3 C4 1.342(10)
C4 H4 0.9300
C6 C7 1.492(10)
C7 C12 1.366(10)
C7 C8 1.402(10)
C8 C9 1.392(12)
C8 H8 0.9300
C9 C10 1.391(12)
C9 H9 0.9300
C10 C11 1.373(11)
C10 H10 0.9300
C11 C12 1.377(11)
C11 H11 0.9300
C12 H12 0.9300

loop_
_geom_torsion_atom_site_label_1
_geom_torsion_atom_site_label_2
_geom_torsion_atom_site_label_3
_geom_torsion_atom_site_label_4
_geom_torsion
C4 N1 N2 C6 179.3(7)
C5 N1 N2 C6 0.8(7)
C5 C1 C2 C3 0.4(12)
C1 C2 C3 C4 0.7(12)
C1 C2 C3 I1 179.2(6)
C2 C3 C4 N1 -0.8(11)
I1 C3 C4 N1 -179.3(5)
N2 N1 C4 C3 -178.4(7)
C5 N1 C4 C3 -0.2(11)
C6 N3 C5 N1 0.7(8)
C6 N3 C5 C1 179.8(8)
N2 N1 C5 N3 -1.0(8)
C4 N1 C5 N3 -179.5(6)
N2 N1 C5 C1 179.7(6)
C4 N1 C5 C1 1.2(10)
C2 C1 C5 N3 179.7(8)
C2 C1 C5 N1 -1.3(11)
N1 N2 C6 N3 -0.4(8)
N1 N2 C6 C7 177.4(6)
C5 N3 C6 N2 -0.2(8)
C5 N3 C6 C7 -178.0(7)
N2 C6 C7 C12 176.7(7)
N3 C6 C7 C12 -5.6(11)
N2 C6 C7 C8 -6.5(11)
N3 C6 C7 C8 171.1(7)
C12 C7 C8 C9 -0.1(12)
C6 C7 C8 C9 -176.8(7)
C7 C8 C9 C10 1.4(13)
C8 C9 C10 C11 -3.1(13)
C9 C10 C11 C12 3.4(13)
C8 C7 C12 C11 0.5(12)
C6 C7 C12 C11 177.2(7)
C10 C11 C12 C7 -2.2(13)
